data_7704558
loop_
_publ_author_name
'Watanabe, Lara K.'
'Wrixon, Justin D.'
'Ahmed, Zeinab S.'
'Hayward, John J.'
'Abbasi, Parisa'
'Pilkington, Melanie'
'Macdonald, Charles L. B.'
'Rawson, Jeremy M.'

_publ_section_title
;
 Oxidative addition of tetrathiocins to palladium(0) and platinum(0): a
 route to dithiolate coordination complexes.
;
_journal_issue 26
_journal_name_full 'Dalton transactions (Cambridge, England : 2003)'
_journal_page_first 9086
_journal_page_last 9093
_journal_paper_doi 10.1039/d0dt01678k
_journal_volume 49
_journal_year 2020
_chemical_formula_moiety 'C40 H42 O5 P2 Pd S2'
_chemical_formula_sum 'C40 H42 O5 P2 Pd S2'
_chemical_formula_weight 835.19
_space_group_crystal_system monoclinic
_space_group_IT_number 14
_space_group_name_Hall '-P 2ybc'
_space_group_name_H-M_alt 'P 1 21/c 1'
_atom_sites_solution_hydrogens geom
_atom_sites_solution_primary direct
_atom_sites_solution_secondary difmap
_audit_creation_method SHELXL-2017/1
_audit_update_record
;
2019-12-13 deposited with the CCDC.	2020-05-25 downloaded from the CCDC.
;
_cell_angle_alpha 90
_cell_angle_beta 101.568(14)
_cell_angle_gamma 90
_cell_formula_units_Z 4
_cell_length_a 11.8434(12)
_cell_length_b 13.561(3)
_cell_length_c 24.616(7)
_cell_measurement_reflns_used 9140
_cell_measurement_temperature 150(2)
_cell_measurement_theta_max 28.39
_cell_measurement_theta_min 2.26
_cell_volume 3873.2(15)
_computing_cell_refinement 'Bruker SAINT'
_computing_data_collection 'Bruker APEX'
_computing_data_reduction 'Bruker SAINT'
_computing_molecular_graphics 'Bruker SHELXTL'
_computing_publication_material 'Bruker SHELXTL'
_computing_structure_refinement 'SHELXL-2017/1 (Sheldrick, 2017)'
_computing_structure_solution 'SHELXT 2014/5 (Sheldrick, 2014)'
_diffrn_ambient_temperature 150(2)
_diffrn_measured_fraction_theta_full 1.000
_diffrn_measured_fraction_theta_max 0.935
_diffrn_measurement_device_type 'Bruker APEX'
_diffrn_measurement_method 'phi and omega scans'
_diffrn_radiation_type MoK\a
_diffrn_radiation_wavelength 0.71073
_diffrn_reflns_av_R_equivalents 0.0222
_diffrn_reflns_av_unetI/netI 0.0176
_diffrn_reflns_Laue_measured_fraction_full 1.000
_diffrn_reflns_Laue_measured_fraction_max 0.935
_diffrn_reflns_limit_h_max 15
_diffrn_reflns_limit_h_min -15
_diffrn_reflns_limit_k_max 18
_diffrn_reflns_limit_k_min -17
_diffrn_reflns_limit_l_max 32
_diffrn_reflns_limit_l_min -31
_diffrn_reflns_number 44213
_diffrn_reflns_point_group_measured_fraction_full 1.000
_diffrn_reflns_point_group_measured_fraction_max 0.935
_diffrn_reflns_theta_full 25.242
_diffrn_reflns_theta_max 28.631
_diffrn_reflns_theta_min 1.755
_diffrn_source 'fine focus sealed tube'
_exptl_absorpt_coefficient_mu 0.712
_exptl_absorpt_correction_T_max 0.7457
_exptl_absorpt_correction_T_min 0.6615
_exptl_absorpt_correction_type empirical
_exptl_absorpt_process_details sadabs
_exptl_crystal_colour red
_exptl_crystal_density_diffrn 1.432
_exptl_crystal_description rod
_exptl_crystal_F_000 1720
_exptl_crystal_size_max 0.340
_exptl_crystal_size_mid 0.160
_exptl_crystal_size_min 0.140
_refine_diff_density_max 0.543
_refine_diff_density_min -0.266
_refine_diff_density_rms 0.068
_refine_ls_extinction_method none
_refine_ls_goodness_of_fit_ref 1.052
_refine_ls_hydrogen_treatment constr
_refine_ls_matrix_type full
_refine_ls_number_parameters 461
_refine_ls_number_reflns 9295
_refine_ls_number_restraints 44
_refine_ls_restrained_S_all 1.049
_refine_ls_R_factor_all 0.0261
_refine_ls_R_factor_gt 0.0235
_refine_ls_shift/su_max 0.002
_refine_ls_shift/su_mean 0.000
_refine_ls_structure_factor_coef Fsqd
_refine_ls_weighting_details 'w=1/[\s^2^(Fo^2^)+(0.0290P)^2^+3.0115P] where P=(Fo^2^+2Fc^2^)/3'
_refine_ls_weighting_scheme calc
_refine_ls_wR_factor_gt 0.0609
_refine_ls_wR_factor_ref 0.0624
_reflns_Friedel_coverage 0.000
_reflns_number_gt 8654
_reflns_number_total 9295
_reflns_threshold_expression 'I > 2\s(I)'
_cod_data_source_file d0dt01678k2.cif
_cod_data_source_block jw005_2019_a_sq
_cod_depositor_comments 'Adding full bibliography for 7704546--7704563.cif.'
_cod_original_sg_symbol_H-M 'P 21/c'
_cod_database_code 7704558
_shelx_shelxl_version_number 2017/1
_shelx_space_group_comment
;
The symmetry employed for this shelxl refinement is uniquely defined
by the following loop, which should always be used as a source of
symmetry information in preference to the above space-group names.
They are only intended as comments.
;
_shelx_estimated_absorpt_t_min 0.794
_shelx_estimated_absorpt_t_max 0.907
_exptl_absorpt_special_details
;
SADABS 2016/2 Bruker AXS Madison WI, USA
;

loop_
_space_group_symop_operation_xyz
'x, y, z'
'-x, y+1/2, -z+1/2'
'-x, -y, -z'
'x, -y-1/2, z-1/2'

loop_
_atom_site_label
_atom_site_type_symbol
_atom_site_fract_x
_atom_site_fract_y
_atom_site_fract_z
_atom_site_U_iso_or_equiv
_atom_site_adp_type
_atom_site_occupancy
_atom_site_site_symmetry_order
_atom_site_calc_flag
_atom_site_refinement_flags_posn
_atom_site_refinement_flags_adp
_atom_site_refinement_flags_occupancy
_atom_site_disorder_assembly
_atom_site_disorder_group
Pd1 Pd -0.01573(2) 0.40264(2) -0.17602(2) 0.01171(4) Uani 1 1 d . . . . .
S1 S 0.02843(3) 0.27355(3) -0.11452(2) 0.01555(8) Uani 1 1 d . . . . .
S2 S -0.19045(3) 0.32980(3) -0.21021(2) 0.01730(8) Uani 1 1 d . . . . .
P1 P -0.06238(3) 0.52657(3) -0.23870(2) 0.01341(8) Uani 1 1 d . . . . .
P2 P 0.15164(3) 0.48934(3) -0.14408(2) 0.01413(8) Uani 1 1 d D . . . .
C11 C -0.12276(13) 0.49315(12) -0.31024(6) 0.0179(3) Uani 1 1 d . . . . .
C12 C -0.19877(16) 0.55404(14) -0.34548(7) 0.0270(4) Uani 1 1 d . . . . .
H12 H -0.223958 0.614065 -0.331952 0.032 Uiso 1 1 calc R U . . .
C13 C -0.23809(18) 0.52703(17) -0.40073(8) 0.0375(5) Uani 1 1 d . . . . .
H13 H -0.289163 0.569177 -0.424909 0.045 Uiso 1 1 calc R U . . .
C14 C -0.20304(19) 0.43944(17) -0.42028(8) 0.0371(5) Uani 1 1 d . . . . .
H14 H -0.230742 0.420790 -0.457786 0.045 Uiso 1 1 calc R U . . .
C15 C -0.12744(19) 0.37851(15) -0.38529(8) 0.0348(4) Uani 1 1 d . . . . .
H15 H -0.103151 0.318250 -0.398961 0.042 Uiso 1 1 calc R U . . .
C16 C -0.08695(17) 0.40493(13) -0.33041(7) 0.0260(4) Uani 1 1 d . . . . .
H16 H -0.034896 0.362954 -0.306607 0.031 Uiso 1 1 calc R U . . .
C21 C -0.15593(13) 0.61862(11) -0.21742(6) 0.0162(3) Uani 1 1 d . . . . .
C22 C -0.22827(14) 0.58990(12) -0.18213(7) 0.0209(3) Uani 1 1 d . . . . .
H22 H -0.230026 0.522950 -0.170973 0.025 Uiso 1 1 calc R U . . .
C23 C -0.29786(15) 0.65904(13) -0.16321(8) 0.0250(3) Uani 1 1 d . . . . .
H23 H -0.348106 0.638719 -0.139717 0.030 Uiso 1 1 calc R U . . .
C24 C -0.29482(15) 0.75727(13) -0.17822(7) 0.0250(3) Uani 1 1 d . . . . .
H24 H -0.340828 0.804541 -0.164193 0.030 Uiso 1 1 calc R U . . .
C25 C -0.22436(16) 0.78586(13) -0.21373(8) 0.0280(4) Uani 1 1 d . . . . .
H25 H -0.222977 0.852972 -0.224650 0.034 Uiso 1 1 calc R U . . .
C26 C -0.15555(15) 0.71754(12) -0.23363(7) 0.0238(3) Uani 1 1 d . . . . .
H26 H -0.107956 0.737949 -0.258366 0.029 Uiso 1 1 calc R U . . .
C31 C 0.288(3) 0.4348(19) -0.151(3) 0.0177(7) Uani 0.438(18) 1 d D U P A 1
C32 C 0.381(2) 0.4896(16) -0.161(2) 0.0284(7) Uani 0.438(18) 1 d D . P A 1
H32 H 0.376909 0.559526 -0.162495 0.034 Uiso 0.438(18) 1 calc R U P A 1
C33 C 0.4820(17) 0.4412(15) -0.1675(7) 0.0246(17) Uani 0.438(18) 1 d D . P A 1
H33 H 0.540520 0.477099 -0.180256 0.029 Uiso 0.438(18) 1 calc R U P A 1
C34 C 0.4972(14) 0.3424(15) -0.1560(6) 0.0208(15) Uani 0.438(18) 1 d D . P A 1
H34 H 0.569985 0.312214 -0.154963 0.025 Uiso 0.438(18) 1 calc R U P A 1
C35 C 0.4051(14) 0.2874(12) -0.1461(5) 0.0225(15) Uani 0.438(18) 1 d D . P A 1
H35 H 0.414300 0.218800 -0.138609 0.027 Uiso 0.438(18) 1 calc R U P A 1
C36 C 0.2990(13) 0.3323(15) -0.1470(6) 0.0168(14) Uani 0.438(18) 1 d D . P A 1
H36 H 0.233722 0.293051 -0.144608 0.020 Uiso 0.438(18) 1 calc R U P A 1
C31A C 0.288(2) 0.4330(14) -0.150(3) 0.0177(7) Uani 0.562(18) 1 d D U P A 2
C32A C 0.3806(17) 0.4866(13) -0.1621(15) 0.0284(7) Uani 0.562(18) 1 d D . P A 2
H32A H 0.369677 0.552781 -0.174670 0.034 Uiso 0.562(18) 1 calc R U P A 2
C33A C 0.4897(13) 0.4427(11) -0.1557(6) 0.0246(17) Uani 0.562(18) 1 d D . P A 2
H33A H 0.554261 0.481686 -0.159628 0.029 Uiso 0.562(18) 1 calc R U P A 2
C34A C 0.5043(10) 0.3437(11) -0.1439(5) 0.0208(15) Uani 0.562(18) 1 d D . P A 2
H34A H 0.576514 0.312804 -0.143473 0.025 Uiso 0.562(18) 1 calc R U P A 2
C35A C 0.4127(11) 0.2899(9) -0.1326(5) 0.0225(15) Uani 0.562(18) 1 d D . P A 2
H35A H 0.422547 0.221923 -0.123627 0.027 Uiso 0.562(18) 1 calc R U P A 2
C36A C 0.3062(10) 0.3341(11) -0.1344(5) 0.0168(14) Uani 0.562(18) 1 d D . P A 2
H36A H 0.245005 0.297001 -0.124779 0.020 Uiso 0.562(18) 1 calc R U P A 2
C41 C 0.17604(14) 0.53011(11) -0.07215(6) 0.0188(3) Uani 1 1 d . . . . .
C42 C 0.28422(16) 0.53116(14) -0.03729(7) 0.0264(4) Uani 1 1 d . . . . .
H42 H 0.349237 0.506686 -0.050213 0.032 Uiso 1 1 calc R U . . .
C43 C 0.29755(19) 0.56787(18) 0.01635(8) 0.0392(5) Uani 1 1 d . . . . .
H43 H 0.371586 0.568220 0.039967 0.047 Uiso 1 1 calc R U . . .
C44 C 0.2037(2) 0.60376(16) 0.03540(8) 0.0398(5) Uani 1 1 d . . . . .
H44 H 0.213050 0.629298 0.071968 0.048 Uiso 1 1 calc R U . . .
C45 C 0.0956(2) 0.60242(17) 0.00094(9) 0.0408(5) Uani 1 1 d . . . . .
H45 H 0.030851 0.626949 0.014064 0.049 Uiso 1 1 calc R U . . .
C46 C 0.08137(17) 0.56550(16) -0.05258(8) 0.0335(4) Uani 1 1 d . . . . .
H46 H 0.006969 0.564373 -0.075860 0.040 Uiso 1 1 calc R U . . .
C51 C 0.07150(14) 0.59131(11) -0.24200(7) 0.0180(3) Uani 1 1 d . . . . .
H51A H 0.117962 0.551835 -0.263298 0.022 Uiso 1 1 calc R U . . .
H51B H 0.054092 0.655699 -0.260764 0.022 Uiso 1 1 calc R U . . .
C52 C 0.13857(14) 0.60693(11) -0.18269(7) 0.0193(3) Uani 1 1 d . . . . .
H52A H 0.098134 0.655977 -0.163695 0.023 Uiso 1 1 calc R U . . .
H52B H 0.216319 0.632886 -0.183550 0.023 Uiso 1 1 calc R U . . .
O11 O -0.18169(10) -0.05824(8) -0.10055(5) 0.0206(2) Uani 1 1 d . . . . .
C61 C -0.10822(14) -0.07939(12) -0.04851(7) 0.0193(3) Uani 1 1 d . . . . .
H61A H -0.123606 -0.032970 -0.019813 0.023 Uiso 1 1 calc R U . . .
H61B H -0.026392 -0.072866 -0.051431 0.023 Uiso 1 1 calc R U . . .
C62 C -0.13331(14) -0.18339(12) -0.03343(7) 0.0213(3) Uani 1 1 d . . . . .
H62A H -0.079669 -0.204754 0.000719 0.026 Uiso 1 1 calc R U . B 1
H62B H -0.127315 -0.229593 -0.063863 0.026 Uiso 1 1 calc R U . B 1
O12 O -0.2561(18) -0.1779(14) -0.0243(12) 0.0203(14) Uani 0.40(4) 1 d D . P C 1
C63 C -0.285(3) -0.277(2) -0.013(3) 0.0258(11) Uani 0.40(4) 1 d D . P C 1
H63A H -0.250615 -0.294549 0.025824 0.031 Uiso 0.40(4) 1 calc R U P C 1
H63B H -0.253836 -0.323207 -0.037784 0.031 Uiso 0.40(4) 1 calc R U P C 1
C64 C -0.414(3) -0.285(3) -0.023(2) 0.0278(15) Uani 0.40(4) 1 d D . P C 1
H64A H -0.436517 -0.351484 -0.012175 0.033 Uiso 0.40(4) 1 calc R U P C 1
H64B H -0.444997 -0.235681 -0.000239 0.033 Uiso 0.40(4) 1 calc R U P C 1
O12A O -0.2409(14) -0.1922(12) -0.0231(8) 0.0203(14) Uani 0.60(4) 1 d D . P C 2
C63A C -0.283(2) -0.2873(14) -0.0130(17) 0.0258(11) Uani 0.60(4) 1 d D . P C 2
H63C H -0.248521 -0.309501 0.025001 0.031 Uiso 0.60(4) 1 calc R U P C 2
H63D H -0.263432 -0.335663 -0.039710 0.031 Uiso 0.60(4) 1 calc R U P C 2
C64A C -0.413(2) -0.279(2) -0.0197(16) 0.0278(15) Uani 0.60(4) 1 d D . P C 2
H64C H -0.444054 -0.339307 -0.005067 0.033 Uiso 0.60(4) 1 calc R U P C 2
H64D H -0.433270 -0.221438 0.000776 0.033 Uiso 0.60(4) 1 calc R U P C 2
O13 O -0.45943(11) -0.26900(10) -0.07851(5) 0.0285(3) Uani 1 1 d . . . . .
C65 C -0.5726(14) -0.2448(10) -0.0944(6) 0.0180(14) Uani 0.57(3) 1 d D . P C 1
H65A H -0.592393 -0.195080 -0.068343 0.022 Uiso 0.57(3) 1 calc R U P C 1
H65B H -0.620120 -0.304129 -0.092139 0.022 Uiso 0.57(3) 1 calc R U P C 1
C66 C -0.601(2) -0.2042(13) -0.1524(6) 0.0204(17) Uani 0.57(3) 1 d D . P C 1
H66A H -0.574886 -0.250364 -0.178424 0.025 Uiso 0.57(3) 1 calc R U P C 1
H66B H -0.685678 -0.195783 -0.164161 0.025 Uiso 0.57(3) 1 calc R U P C 1
O14 O -0.5453(16) -0.1118(11) -0.1531(6) 0.0184(13) Uani 0.57(3) 1 d D U P C 1
C65A C -0.5820(19) -0.2305(13) -0.0873(8) 0.0180(14) Uani 0.43(3) 1 d D . P C 2
H65C H -0.636889 -0.283773 -0.083463 0.022 Uiso 0.43(3) 1 calc R U P C 2
H65D H -0.588998 -0.176912 -0.060885 0.022 Uiso 0.43(3) 1 calc R U P C 2
C66A C -0.602(3) -0.1925(18) -0.1461(8) 0.0204(17) Uani 0.43(3) 1 d D . P C 2
H66C H -0.571999 -0.240099 -0.170300 0.025 Uiso 0.43(3) 1 calc R U P C 2
H66D H -0.685053 -0.182386 -0.160769 0.025 Uiso 0.43(3) 1 calc R U P C 2
O14A O -0.541(2) -0.1013(14) -0.1442(7) 0.0184(13) Uani 0.43(3) 1 d D U P C 2
C67 C -0.54991(15) -0.06689(13) -0.20280(7) 0.0249(4) Uani 1 1 d . . . . .
H67A H -0.630523 -0.047902 -0.218590 0.030 Uiso 1 1 calc R U . C 1
H67B H -0.524320 -0.113642 -0.228761 0.030 Uiso 1 1 calc R U . C 1
C68 C -0.47460(14) 0.02359(12) -0.19691(7) 0.0226(3) Uani 1 1 d . . . . .
H68A H -0.479287 0.055833 -0.233377 0.027 Uiso 1 1 calc R U . . .
H68B H -0.499551 0.071398 -0.171290 0.027 Uiso 1 1 calc R U . . .
O15 O -0.35980(9) -0.00853(8) -0.17539(5) 0.0192(2) Uani 1 1 d . . . . .
C71 C -0.09170(12) 0.19422(11) -0.13177(6) 0.01423(12) Uani 1 1 d . . . . .
C72 C -0.08815(13) 0.10093(10) -0.10642(6) 0.01423(12) Uani 1 1 d . . . . .
H72 H -0.023258 0.082906 -0.078823 0.017 Uiso 1 1 calc R U . . .
C73 C -0.17873(12) 0.03508(11) -0.12142(6) 0.01423(12) Uani 1 1 d . . . . .
C74 C -0.27606(12) 0.06207(11) -0.16192(6) 0.01423(12) Uani 1 1 d . . . . .
C75 C -0.28041(12) 0.15413(11) -0.18632(6) 0.01423(12) Uani 1 1 d . . . . .
H75 H -0.346524 0.172961 -0.212967 0.017 Uiso 1 1 calc R U . . .
C76 C -0.18749(12) 0.22022(11) -0.17196(6) 0.01423(12) Uani 1 1 d . . . . .

loop_
_atom_site_aniso_label
_atom_site_aniso_U_11
_atom_site_aniso_U_22
_atom_site_aniso_U_33
_atom_site_aniso_U_23
_atom_site_aniso_U_13
_atom_site_aniso_U_12
Pd1 0.01236(6) 0.00971(6) 0.01304(6) 0.00118(4) 0.00250(4) -0.00115(4)
S1 0.01504(17) 0.01389(17) 0.01591(17) 0.00386(13) -0.00123(13) -0.00386(13)
S2 0.01477(17) 0.01233(17) 0.02231(18) 0.00560(14) -0.00228(14) -0.00211(13)
P1 0.01411(17) 0.01182(17) 0.01450(17) 0.00219(13) 0.00335(14) -0.00063(13)
P2 0.01421(17) 0.01274(17) 0.01520(17) -0.00035(13) 0.00239(14) -0.00227(13)
C11 0.0185(7) 0.0190(7) 0.0163(7) 0.0017(6) 0.0036(6) -0.0046(6)
C12 0.0276(9) 0.0284(9) 0.0230(8) 0.0041(7) 0.0003(7) -0.0002(7)
C13 0.0360(11) 0.0494(13) 0.0225(9) 0.0077(8) -0.0052(8) -0.0065(9)
C14 0.0468(12) 0.0469(12) 0.0174(8) -0.0030(8) 0.0054(8) -0.0249(10)
C15 0.0534(13) 0.0295(10) 0.0256(9) -0.0074(8) 0.0173(9) -0.0126(9)
C16 0.0346(10) 0.0228(9) 0.0222(8) -0.0002(6) 0.0093(7) -0.0013(7)
C21 0.0168(7) 0.0141(7) 0.0172(7) -0.0001(5) 0.0026(6) -0.0002(5)
C22 0.0219(8) 0.0149(7) 0.0273(8) 0.0007(6) 0.0086(7) -0.0007(6)
C23 0.0241(8) 0.0224(8) 0.0313(9) -0.0028(7) 0.0126(7) -0.0009(7)
C24 0.0244(8) 0.0196(8) 0.0306(9) -0.0066(7) 0.0044(7) 0.0031(6)
C25 0.0361(10) 0.0138(7) 0.0346(9) 0.0019(7) 0.0081(8) 0.0032(7)
C26 0.0295(9) 0.0174(8) 0.0261(8) 0.0044(6) 0.0093(7) 0.0008(6)
C31 0.0165(7) 0.0217(9) 0.015(2) -0.0030(9) 0.0028(8) -0.0023(7)
C32 0.0239(9) 0.0256(12) 0.0381(18) 0.0019(13) 0.0116(9) -0.0038(9)
C33 0.0172(18) 0.0394(12) 0.018(5) -0.003(3) 0.005(3) -0.0068(11)
C34 0.0162(15) 0.0378(11) 0.007(5) -0.010(3) -0.001(3) 0.0023(11)
C35 0.0240(17) 0.0249(11) 0.018(5) -0.007(3) 0.003(3) 0.0028(11)
C36 0.0183(15) 0.0215(9) 0.010(4) -0.005(3) 0.001(3) -0.0021(10)
C31A 0.0165(7) 0.0217(9) 0.015(2) -0.0030(9) 0.0028(8) -0.0023(7)
C32A 0.0239(9) 0.0256(12) 0.0381(18) 0.0019(13) 0.0116(9) -0.0038(9)
C33A 0.0172(18) 0.0394(12) 0.018(5) -0.003(3) 0.005(3) -0.0068(11)
C34A 0.0162(15) 0.0378(11) 0.007(5) -0.010(3) -0.001(3) 0.0023(11)
C35A 0.0240(17) 0.0249(11) 0.018(5) -0.007(3) 0.003(3) 0.0028(11)
C36A 0.0183(15) 0.0215(9) 0.010(4) -0.005(3) 0.001(3) -0.0021(10)
C41 0.0239(8) 0.0150(7) 0.0176(7) -0.0013(6) 0.0042(6) -0.0029(6)
C42 0.0265(9) 0.0316(9) 0.0203(8) -0.0027(7) 0.0032(7) -0.0034(7)
C43 0.0400(11) 0.0522(13) 0.0225(9) -0.0079(9) -0.0004(8) -0.0092(10)
C44 0.0591(14) 0.0392(12) 0.0222(9) -0.0115(8) 0.0108(9) -0.0092(10)
C45 0.0489(13) 0.0447(13) 0.0331(11) -0.0108(9) 0.0182(10) 0.0048(10)
C46 0.0302(10) 0.0432(11) 0.0277(9) -0.0089(8) 0.0077(8) 0.0047(8)
C51 0.0181(7) 0.0173(7) 0.0197(7) 0.0038(6) 0.0062(6) -0.0036(6)
C52 0.0204(8) 0.0136(7) 0.0227(8) 0.0019(6) 0.0018(6) -0.0047(6)
O11 0.0251(6) 0.0135(5) 0.0197(5) 0.0060(4) -0.0038(4) -0.0049(4)
C61 0.0202(8) 0.0167(7) 0.0189(7) 0.0041(6) -0.0008(6) -0.0023(6)
C62 0.0219(8) 0.0178(8) 0.0223(8) 0.0069(6) 0.0000(6) -0.0008(6)
O12 0.018(3) 0.009(4) 0.0344(10) 0.009(2) 0.008(2) 0.006(2)
C63 0.0274(10) 0.019(3) 0.0287(9) 0.012(4) 0.0014(9) -0.005(2)
C64 0.0290(10) 0.031(3) 0.023(4) 0.008(2) 0.0037(16) -0.0060(13)
O12A 0.018(3) 0.009(4) 0.0344(10) 0.009(2) 0.008(2) 0.006(2)
C63A 0.0274(10) 0.019(3) 0.0287(9) 0.012(4) 0.0014(9) -0.005(2)
C64A 0.0290(10) 0.031(3) 0.023(4) 0.008(2) 0.0037(16) -0.0060(13)
O13 0.0253(6) 0.0366(7) 0.0231(6) 0.0017(5) 0.0036(5) 0.0068(5)
C65 0.016(2) 0.018(3) 0.022(3) -0.005(2) 0.0105(18) 0.002(2)
C66 0.0184(8) 0.017(4) 0.025(3) -0.003(2) 0.002(3) -0.008(3)
O14 0.0233(13) 0.017(3) 0.014(4) -0.006(2) 0.001(3) -0.0105(17)
C65A 0.016(2) 0.018(3) 0.022(3) -0.005(2) 0.0105(18) 0.002(2)
C66A 0.0184(8) 0.017(4) 0.025(3) -0.003(2) 0.002(3) -0.008(3)
O14A 0.0233(13) 0.017(3) 0.014(4) -0.006(2) 0.001(3) -0.0105(17)
C67 0.0190(8) 0.0243(8) 0.0276(9) 0.0065(7) -0.0040(6) -0.0075(6)
C68 0.0168(7) 0.0189(8) 0.0288(8) 0.0051(6) -0.0032(6) -0.0027(6)
O15 0.0135(5) 0.0128(5) 0.0295(6) 0.0015(4) -0.0003(4) -0.0029(4)
C71 0.0149(3) 0.0125(3) 0.0154(3) 0.0006(2) 0.0032(2) -0.0008(2)
C72 0.0149(3) 0.0125(3) 0.0154(3) 0.0006(2) 0.0032(2) -0.0008(2)
C73 0.0149(3) 0.0125(3) 0.0154(3) 0.0006(2) 0.0032(2) -0.0008(2)
C74 0.0149(3) 0.0125(3) 0.0154(3) 0.0006(2) 0.0032(2) -0.0008(2)
C75 0.0149(3) 0.0125(3) 0.0154(3) 0.0006(2) 0.0032(2) -0.0008(2)
C76 0.0149(3) 0.0125(3) 0.0154(3) 0.0006(2) 0.0032(2) -0.0008(2)

loop_
_atom_type_symbol
_atom_type_description
_atom_type_scat_dispersion_real
_atom_type_scat_dispersion_imag
_atom_type_scat_source
C C 0.0033 0.0016 'International Tables Vol C Tables 4.2.6.8 and 6.1.1.4'
H H 0.0000 0.0000 'International Tables Vol C Tables 4.2.6.8 and 6.1.1.4'
O O 0.0106 0.0060 'International Tables Vol C Tables 4.2.6.8 and 6.1.1.4'
P P 0.1023 0.0942 'International Tables Vol C Tables 4.2.6.8 and 6.1.1.4'
Pd Pd -0.9988 1.0072 'International Tables Vol C Tables 4.2.6.8 and 6.1.1.4'
S S 0.1246 0.1234 'International Tables Vol C Tables 4.2.6.8 and 6.1.1.4'

loop_
_geom_angle_atom_site_label_1
_geom_angle_atom_site_label_2
_geom_angle_atom_site_label_3
_geom_angle
_geom_angle_site_symmetry_1
_geom_angle_site_symmetry_3
_geom_angle_publ_flag
P1 Pd1 S2 89.470(19) . . ?
P1 Pd1 P2 85.97(2) . . ?
S2 Pd1 P2 174.772(14) . . ?
P1 Pd1 S1 178.180(14) . . ?
S2 Pd1 S1 89.031(19) . . ?
P2 Pd1 S1 95.58(2) . . ?
C71 S1 Pd1 103.83(5) . . ?
C76 S2 Pd1 104.36(5) . . ?
C21 P1 C11 107.84(7) . . ?
C21 P1 C51 105.52(7) . . ?
C11 P1 C51 104.63(7) . . ?
C21 P1 Pd1 113.08(5) . . ?
C11 P1 Pd1 117.87(6) . . ?
C51 P1 Pd1 106.87(5) . . ?
C31 P2 C41 104(3) . . ?
C41 P2 C31A 104(2) . . ?
C31 P2 C52 106.6(12) . . ?
C41 P2 C52 102.63(7) . . ?
C31A P2 C52 107.7(9) . . ?
C31 P2 Pd1 118.7(17) . . ?
C41 P2 Pd1 116.40(5) . . ?
C31A P2 Pd1 118.4(13) . . ?
C52 P2 Pd1 106.71(5) . . ?
C12 C11 C16 119.53(16) . . ?
C12 C11 P1 122.39(13) . . ?
C16 C11 P1 118.03(13) . . ?
C11 C12 C13 120.02(18) . . ?
C11 C12 H12 120.0 . . ?
C13 C12 H12 120.0 . . ?
C14 C13 C12 120.15(19) . . ?
C14 C13 H13 119.9 . . ?
C12 C13 H13 119.9 . . ?
C13 C14 C15 120.01(18) . . ?
C13 C14 H14 120.0 . . ?
C15 C14 H14 120.0 . . ?
C14 C15 C16 120.39(19) . . ?
C14 C15 H15 119.8 . . ?
C16 C15 H15 119.8 . . ?
C15 C16 C11 119.89(18) . . ?
C15 C16 H16 120.1 . . ?
C11 C16 H16 120.1 . . ?
C22 C21 C26 118.91(15) . . ?
C22 C21 P1 118.38(12) . . ?
C26 C21 P1 122.68(12) . . ?
C23 C22 C21 120.07(15) . . ?
C23 C22 H22 120.0 . . ?
C21 C22 H22 120.0 . . ?
C24 C23 C22 120.73(16) . . ?
C24 C23 H23 119.6 . . ?
C22 C23 H23 119.6 . . ?
C25 C24 C23 119.39(16) . . ?
C25 C24 H24 120.3 . . ?
C23 C24 H24 120.3 . . ?
C24 C25 C26 120.61(16) . . ?
C24 C25 H25 119.7 . . ?
C26 C25 H25 119.7 . . ?
C25 C26 C21 120.26(16) . . ?
C25 C26 H26 119.9 . . ?
C21 C26 H26 119.9 . . ?
C32 C31 C36 118.7(12) . . ?
C32 C31 P2 123.4(15) . . ?
C36 C31 P2 117.9(14) . . ?
C31 C32 C33 119.6(14) . . ?
C31 C32 H32 120.2 . . ?
C33 C32 H32 120.2 . . ?
C34 C33 C32 120.8(13) . . ?
C34 C33 H33 119.6 . . ?
C32 C33 H33 119.6 . . ?
C33 C34 C35 119.2(12) . . ?
C33 C34 H34 120.4 . . ?
C35 C34 H34 120.4 . . ?
C34 C35 C36 120.2(12) . . ?
C34 C35 H35 119.9 . . ?
C36 C35 H35 119.9 . . ?
C35 C36 C31 120.4(12) . . ?
C35 C36 H36 119.8 . . ?
C31 C36 H36 119.8 . . ?
C32A C31A C36A 118.6(10) . . ?
C32A C31A P2 123.1(11) . . ?
C36A C31A P2 117.7(12) . . ?
C31A C32A C33A 119.9(12) . . ?
C31A C32A H32A 120.0 . . ?
C33A C32A H32A 120.0 . . ?
C34A C33A C32A 120.7(10) . . ?
C34A C33A H33A 119.6 . . ?
C32A C33A H33A 119.6 . . ?
C33A C34A C35A 119.1(9) . . ?
C33A C34A H34A 120.4 . . ?
C35A C34A H34A 120.4 . . ?
C34A C35A C36A 120.7(9) . . ?
C34A C35A H35A 119.6 . . ?
C36A C35A H35A 119.6 . . ?
C35A C36A C31A 120.4(9) . . ?
C35A C36A H36A 119.8 . . ?
C31A C36A H36A 119.8 . . ?
C46 C41 C42 119.28(16) . . ?
C46 C41 P2 117.35(13) . . ?
C42 C41 P2 123.32(13) . . ?
C43 C42 C41 120.29(18) . . ?
C43 C42 H42 119.9 . . ?
C41 C42 H42 119.9 . . ?
C44 C43 C42 120.25(19) . . ?
C44 C43 H43 119.9 . . ?
C42 C43 H43 119.9 . . ?
C43 C44 C45 119.70(18) . . ?
C43 C44 H44 120.1 . . ?
C45 C44 H44 120.1 . . ?
C44 C45 C46 120.5(2) . . ?
C44 C45 H45 119.8 . . ?
C46 C45 H45 119.8 . . ?
C45 C46 C41 120.01(19) . . ?
C45 C46 H46 120.0 . . ?
C41 C46 H46 120.0 . . ?
C52 C51 P1 108.23(11) . . ?
C52 C51 H51A 110.1 . . ?
P1 C51 H51A 110.1 . . ?
C52 C51 H51B 110.1 . . ?
P1 C51 H51B 110.1 . . ?
H51A C51 H51B 108.4 . . ?
C51 C52 P2 110.20(10) . . ?
C51 C52 H52A 109.6 . . ?
P2 C52 H52A 109.6 . . ?
C51 C52 H52B 109.6 . . ?
P2 C52 H52B 109.6 . . ?
H52A C52 H52B 108.1 . . ?
C73 O11 C61 117.79(12) . . ?
O11 C61 C62 107.18(13) . . ?
O11 C61 H61A 110.3 . . ?
C62 C61 H61A 110.3 . . ?
O11 C61 H61B 110.3 . . ?
C62 C61 H61B 110.3 . . ?
H61A C61 H61B 108.5 . . ?
O12A C62 C61 111.7(7) . . ?
C61 C62 O12 103.5(7) . . ?
C61 C62 H62A 111.1 . . ?
O12 C62 H62A 111.1 . . ?
C61 C62 H62B 111.1 . . ?
O12 C62 H62B 111.1 . . ?
H62A C62 H62B 109.0 . . ?
C63 O12 C62 105(2) . . ?
O12 C63 C64 107.9(17) . . ?
O12 C63 H63A 110.1 . . ?
C64 C63 H63A 110.1 . . ?
O12 C63 H63B 110.1 . . ?
C64 C63 H63B 110.1 . . ?
H63A C63 H63B 108.4 . . ?
O13 C64 C63 109(4) . . ?
O13 C64 H64A 109.8 . . ?
C63 C64 H64A 109.8 . . ?
O13 C64 H64B 109.8 . . ?
C63 C64 H64B 109.8 . . ?
H64A C64 H64B 108.3 . . ?
C62 O12A C63A 119.4(16) . . ?
O12A C63A C64A 107.6(11) . . ?
O12A C63A H63C 110.2 . . ?
C64A C63A H63C 110.2 . . ?
O12A C63A H63D 110.2 . . ?
C64A C63A H63D 110.2 . . ?
H63C C63A H63D 108.5 . . ?
O13 C64A C63A 107(2) . . ?
O13 C64A H64C 110.3 . . ?
C63A C64A H64C 110.3 . . ?
O13 C64A H64D 110.3 . . ?
C63A C64A H64D 110.3 . . ?
H64C C64A H64D 108.6 . . ?
C65 O13 C64 119.2(18) . . ?
C64A O13 C65A 109.8(13) . . ?
O13 C65 C66 112.5(14) . . ?
O13 C65 H65A 109.1 . . ?
C66 C65 H65A 109.1 . . ?
O13 C65 H65B 109.1 . . ?
C66 C65 H65B 109.1 . . ?
H65A C65 H65B 107.8 . . ?
O14 C66 C65 108.5(10) . . ?
O14 C66 H66A 110.0 . . ?
C65 C66 H66A 110.0 . . ?
O14 C66 H66B 110.0 . . ?
C65 C66 H66B 110.0 . . ?
H66A C66 H66B 108.4 . . ?
C67 O14 C66 118.3(11) . . ?
C66A C65A O13 102.4(18) . . ?
C66A C65A H65C 111.3 . . ?
O13 C65A H65C 111.3 . . ?
C66A C65A H65D 111.3 . . ?
O13 C65A H65D 111.3 . . ?
H65C C65A H65D 109.2 . . ?
O14A C66A C65A 106.5(14) . . ?
O14A C66A H66C 110.4 . . ?
C65A C66A H66C 110.4 . . ?
O14A C66A H66D 110.4 . . ?
C65A C66A H66D 110.4 . . ?
H66C C66A H66D 108.6 . . ?
C66A O14A C67 107.5(12) . . ?
O14 C67 C68 111.3(6) . . ?
O14A C67 C68 103.7(7) . . ?
O14 C67 H67A 109.4 . . ?
C68 C67 H67A 109.4 . . ?
O14 C67 H67B 109.4 . . ?
C68 C67 H67B 109.4 . . ?
H67A C67 H67B 108.0 . . ?
O15 C68 C67 106.81(13) . . ?
O15 C68 H68A 110.4 . . ?
C67 C68 H68A 110.4 . . ?
O15 C68 H68B 110.4 . . ?
C67 C68 H68B 110.4 . . ?
H68A C68 H68B 108.6 . . ?
C74 O15 C68 117.82(12) . . ?
C76 C71 C72 119.34(13) . . ?
C76 C71 S1 121.24(11) . . ?
C72 C71 S1 119.34(11) . . ?
C73 C72 C71 120.51(14) . . ?
C73 C72 H72 119.7 . . ?
C71 C72 H72 119.7 . . ?
O11 C73 C72 124.86(13) . . ?
O11 C73 C74 115.19(13) . . ?
C72 C73 C74 119.93(13) . . ?
O15 C74 C75 124.32(13) . . ?
O15 C74 C73 115.99(13) . . ?
C75 C74 C73 119.66(13) . . ?
C74 C75 C76 120.44(14) . . ?
C74 C75 H75 119.8 . . ?
C76 C75 H75 119.8 . . ?
C71 C76 C75 120.09(13) . . ?
C71 C76 S2 121.40(11) . . ?
C75 C76 S2 118.26(11) . . ?

loop_
_geom_bond_atom_site_label_1
_geom_bond_atom_site_label_2
_geom_bond_distance
_geom_bond_site_symmetry_2
_geom_bond_publ_flag
Pd1 P1 2.2734(6) . ?
Pd1 S2 2.2951(5) . ?
Pd1 P2 2.3031(5) . ?
Pd1 S1 2.3049(5) . ?
S1 C71 1.7662(15) . ?
S2 C76 1.7558(15) . ?
P1 C21 1.8146(16) . ?
P1 C11 1.8202(17) . ?
P1 C51 1.8285(16) . ?
P2 C31 1.817(13) . ?
P2 C41 1.8219(17) . ?
P2 C31A 1.824(10) . ?
P2 C52 1.8468(16) . ?
C11 C12 1.390(2) . ?
C11 C16 1.394(2) . ?
C12 C13 1.395(3) . ?
C12 H12 0.9500 . ?
C13 C14 1.377(3) . ?
C13 H13 0.9500 . ?
C14 C15 1.385(3) . ?
C14 H14 0.9500 . ?
C15 C16 1.387(3) . ?
C15 H15 0.9500 . ?
C16 H16 0.9500 . ?
C21 C22 1.393(2) . ?
C21 C26 1.400(2) . ?
C22 C23 1.389(2) . ?
C22 H22 0.9500 . ?
C23 C24 1.385(2) . ?
C23 H23 0.9500 . ?
C24 C25 1.380(3) . ?
C24 H24 0.9500 . ?
C25 C26 1.387(2) . ?
C25 H25 0.9500 . ?
C26 H26 0.9500 . ?
C31 C32 1.390(11) . ?
C31 C36 1.398(13) . ?
C32 C33 1.400(12) . ?
C32 H32 0.9500 . ?
C33 C34 1.374(11) . ?
C33 H33 0.9500 . ?
C34 C35 1.383(11) . ?
C34 H34 0.9500 . ?
C35 C36 1.393(11) . ?
C35 H35 0.9500 . ?
C36 H36 0.9500 . ?
C31A C32A 1.392(9) . ?
C31A C36A 1.400(11) . ?
C32A C33A 1.402(10) . ?
C32A H32A 0.9500 . ?
C33A C34A 1.377(8) . ?
C33A H33A 0.9500 . ?
C34A C35A 1.381(8) . ?
C34A H34A 0.9500 . ?
C35A C36A 1.389(8) . ?
C35A H35A 0.9500 . ?
C36A H36A 0.9500 . ?
C41 C46 1.392(2) . ?
C41 C42 1.392(2) . ?
C42 C43 1.390(3) . ?
C42 H42 0.9500 . ?
C43 C44 1.379(3) . ?
C43 H43 0.9500 . ?
C44 C45 1.387(3) . ?
C44 H44 0.9500 . ?
C45 C46 1.388(3) . ?
C45 H45 0.9500 . ?
C46 H46 0.9500 . ?
C51 C52 1.530(2) . ?
C51 H51A 0.9900 . ?
C51 H51B 0.9900 . ?
C52 H52A 0.9900 . ?
C52 H52B 0.9900 . ?
O11 C73 1.3688(18) . ?
O11 C61 1.4261(18) . ?
C61 C62 1.503(2) . ?
C61 H61A 0.9900 . ?
C61 H61B 0.9900 . ?
C62 O12A 1.354(16) . ?
C62 O12 1.52(2) . ?
C62 H62A 0.9900 . ?
C62 H62B 0.9900 . ?
O12 C63 1.429(13) . ?
C63 C64 1.508(13) . ?
C63 H63A 0.9900 . ?
C63 H63B 0.9900 . ?
C64 O13 1.38(6) . ?
C64 H64A 0.9900 . ?
C64 H64B 0.9900 . ?
O12A C63A 1.424(8) . ?
C63A C64A 1.513(9) . ?
C63A H63C 0.9900 . ?
C63A H63D 0.9900 . ?
C64A O13 1.45(4) . ?
C64A H64C 0.9900 . ?
C64A H64D 0.9900 . ?
O13 C65 1.358(16) . ?
O13 C65A 1.52(2) . ?
C65 C66 1.506(9) . ?
C65 H65A 0.9900 . ?
C65 H65B 0.9900 . ?
C66 O14 1.418(8) . ?
C66 H66A 0.9900 . ?
C66 H66B 0.9900 . ?
O14 C67 1.357(14) . ?
C65A C66A 1.508(12) . ?
C65A H65C 0.9900 . ?
C65A H65D 0.9900 . ?
C66A O14A 1.425(12) . ?
C66A H66C 0.9900 . ?
C66A H66D 0.9900 . ?
O14A C67 1.500(18) . ?
C67 C68 1.507(2) . ?
C67 H67A 0.9900 . ?
C67 H67B 0.9900 . ?
C68 O15 1.4247(19) . ?
C68 H68A 0.9900 . ?
C68 H68B 0.9900 . ?
O15 C74 1.3706(18) . ?
C71 C76 1.393(2) . ?
C71 C72 1.408(2) . ?
C72 C73 1.388(2) . ?
C72 H72 0.9500 . ?
C73 C74 1.413(2) . ?
C74 C75 1.382(2) . ?
C75 C76 1.408(2) . ?
C75 H75 0.9500 . ?
